data_9008949
loop_
_publ_author_name
'Wyckoff, R. W. G.'

_publ_section_title
;
 Second edition. Interscience Publishers, New York, New York
;
_journal_name_full 'Crystal Structures'
_journal_page_first 85
_journal_page_last 237
_journal_volume 1
_journal_year 1963
_chemical_formula_structural LiAs
_chemical_formula_sum 'As Li'
_space_group_IT_number 14
_symmetry_space_group_name_Hall '-P 2ybc'
_symmetry_space_group_name_H-M 'P 1 21/c 1'
_cell_angle_alpha 90
_cell_angle_beta 117.40
_cell_angle_gamma 90
_cell_length_a 5.79
_cell_length_b 5.24
_cell_length_c 10.70
_cell_formula_units_Z 8
_cell_volume 288.215
_database_code_amcsd 0011627
_exptl_crystal_density_diffrn 3.773
_cod_original_formula_sum 'Li As'
_cod_database_code 9008949
_amcsd_formula_title LiAs

loop_
_space_group_symop_operation_xyz
x,y,z
x,1/2-y,1/2+z
-x,1/2+y,1/2-z
-x,-y,-z

loop_
_atom_site_label
_atom_site_fract_x
_atom_site_fract_y
_atom_site_fract_z
Li1 0.23500 0.40200 0.32900
Li2 0.23200 0.66900 0.04500
As1 0.30420 0.91430 0.29920
As2 0.28910 0.16260 0.10110

loop_
_cod_related_entry_id
_cod_related_entry_database
_cod_related_entry_code
1 AMCSD 0011627
